data_4030544
loop_
_publ_author_name
'Das, Soumendra Nath'
'Chowdhury, Arpan'
'Tripathi, Neha'
'Jana, Prithwish K.'
'Mandal, Sukhendu B.'

_publ_section_title
;
 Exploitation of in Situ Generated Sugar-Based Olefin Keto-Nitrones:
 Synthesis of Carbocycles, Heterocycles, and Nucleoside Derivatives.
;
_journal_issue 2
_journal_name_full 'The Journal of organic chemistry'
_journal_page_first 1136
_journal_paper_doi 10.1021/jo502672x
_journal_volume 80
_journal_year 2014
_chemical_absolute_configuration rm
_chemical_formula_moiety 'C21 H27 N O6'
_chemical_formula_sum 'C21 H27 N O6'
_chemical_formula_weight 389.43
_chemical_name_common 'oxazocinyl acetate'
_chemical_name_systematic
;
(3S,5R,6aR,7aR,10aR,10bR)-1-benzyl-9,9-dimethyloctahydro-3,10b-methano
[1,3]dioxolo[4',5':4,5]furo[3,2-c][1,2]oxazocin-5-yl acetate
;
_space_group_crystal_system monoclinic
_space_group_IT_number 4
_space_group_name_Hall 'P 2yb'
_space_group_name_H-M_alt 'P 1 21 1'
_symmetry_space_group_name_Hall 'P 2yb'
_symmetry_space_group_name_H-M 'P 1 21 1'
_atom_sites_solution_hydrogens geom
_atom_sites_solution_primary direct
_audit_creation_date 2014-06-11
_audit_creation_method
;
Olex2 1.2
(compiled 2014.03.20 svn.r2914 for OlexSys, GUI svn.r4816)
;
_cell_angle_alpha 90
_cell_angle_beta 108.29(2)
_cell_angle_gamma 90
_cell_formula_units_Z 2
_cell_length_a 12.804(4)
_cell_length_b 5.996(2)
_cell_length_c 13.750(5)
_cell_measurement_reflns_used 4034
_cell_measurement_temperature 296(2)
_cell_measurement_theta_max 22.25
_cell_measurement_theta_min 2.62
_cell_volume 1002.3(6)
_computing_cell_refinement 'Bruker SMART'
_computing_data_collection 'Bruker SMART'
_computing_data_reduction 'Bruker SAINT'
_computing_molecular_graphics 'Olex2 (Dolomanov et al., 2009)'
_computing_publication_material 'Olex2 (Dolomanov et al., 2009)'
_computing_structure_refinement 'ShelXL (Sheldrick, 2008)'
_computing_structure_solution 'ShelXS (Sheldrick, 2008)'
_diffrn_ambient_temperature 296.15
_diffrn_measured_fraction_theta_full 0.935
_diffrn_measured_fraction_theta_max 0.947
_diffrn_measurement_device_type 'Bruker APEX-II CCD'
_diffrn_measurement_method '\f and \w scans'
_diffrn_radiation_type MoK\a
_diffrn_radiation_wavelength 0.71073
_diffrn_reflns_av_R_equivalents 0.0460
_diffrn_reflns_av_unetI/netI 0.0523
_diffrn_reflns_Laue_measured_fraction_full 0.935
_diffrn_reflns_Laue_measured_fraction_max 0.947
_diffrn_reflns_limit_h_max 16
_diffrn_reflns_limit_h_min -16
_diffrn_reflns_limit_k_max 7
_diffrn_reflns_limit_k_min -5
_diffrn_reflns_limit_l_max 17
_diffrn_reflns_limit_l_min -17
_diffrn_reflns_number 11748
_diffrn_reflns_point_group_measured_fraction_full 0.836
_diffrn_reflns_point_group_measured_fraction_max 0.838
_diffrn_reflns_theta_full 25.242
_diffrn_reflns_theta_max 27.770
_diffrn_reflns_theta_min 1.675
_diffrn_standards_number 0
_exptl_absorpt_coefficient_mu 0.094
_exptl_absorpt_correction_T_max 0.7456
_exptl_absorpt_correction_T_min 0.6605
_exptl_absorpt_correction_type multi-scan
_exptl_absorpt_process_details
;
SADABS-2012/1 (Bruker,2012) was used for absorption correction.
wR2(int) was 0.1286 before and 0.0639 after correction.
The Ratio of minimum to maximum transmission is 0.8859.
The \l/2 correction factor is 0.0015.
;
_exptl_crystal_density_diffrn 1.290
_exptl_crystal_F_000 416
_exptl_crystal_size_max 0.18
_exptl_crystal_size_mid 0.15
_exptl_crystal_size_min 0.14
_refine_diff_density_max 0.205
_refine_diff_density_min -0.233
_refine_diff_density_rms 0.064
_refine_ls_abs_structure_details
;
 Flack x determined using 731 quotients [(I+)-(I-)]/[(I+)+(I-)]
 (Parsons, Flack and Wagner, Acta Cryst. B69 (2013) 249-259).
;
_refine_ls_abs_structure_Flack -1.2(10)
_refine_ls_extinction_coef 0.027(7)
_refine_ls_extinction_expression Fc^*^=kFc[1+0.001xFc^2^\l^3^/sin(2\q)]^-1/4^
_refine_ls_extinction_method SHELXL
_refine_ls_goodness_of_fit_ref 1.085
_refine_ls_hydrogen_treatment constr
_refine_ls_matrix_type full
_refine_ls_number_parameters 257
_refine_ls_number_reflns 3963
_refine_ls_number_restraints 1
_refine_ls_restrained_S_all 1.084
_refine_ls_R_factor_all 0.0883
_refine_ls_R_factor_gt 0.0574
_refine_ls_shift/su_max 0.000
_refine_ls_shift/su_mean 0.000
_refine_ls_structure_factor_coef Fsqd
_refine_ls_weighting_details 'w=1/[\s^2^(Fo^2^)+(0.0890P)^2^+0.1706P] where P=(Fo^2^+2Fc^2^)/3'
_refine_ls_weighting_scheme calc
_refine_ls_wR_factor_gt 0.1487
_refine_ls_wR_factor_ref 0.1965
_reflns_Friedel_coverage 0.617
_reflns_Friedel_fraction_full 0.713
_reflns_Friedel_fraction_max 0.707
_reflns_number_gt 2558
_reflns_number_total 3963
_reflns_threshold_expression 'I > 2\s(I)'
_cod_data_source_file jo502672x_si_003.cif
_cod_data_source_block sd_nh_f_0m
_cod_original_cell_volume 1002.4(6)
_cod_database_code 4030544
_shelxl_version_number 2014-3
_shelx_space_group_comment
;
The symmetry employed for this shelxl refinement is uniquely defined
by the following loop, which should always be used as a source of
symmetry information in preference to the above space-group names.
They are only intended as comments.
;
_olex2_refinement_description
;
1. Fixed Uiso
 At 1.2 times of:
  All C(H) groups, All C(H,H) groups
 At 1.5 times of:
  All C(H,H,H) groups
2.a Ternary CH refined with riding coordinates:
 C2(H2), C4(H4), C6(H6), C9(H9), C10(H10)
2.b Secondary CH2 refined with riding coordinates:
 C3(H3A,H3B), C5(H5A,H5B), C7(H7A,H7B), C8(H8A,H8B)
2.c Aromatic/amide H refined with riding coordinates:
 C15(H15), C16(H16), C17(H17), C18(H18), C19(H19)
2.d Idealised Me refined as rotating group:
 C12(H12A,H12B,H12C), C13(H13A,H13B,H13C), C21(H21A,H21B,H21C)
;

loop_
_space_group_symop_operation_xyz
'x, y, z'
'-x, y+1/2, -z'

loop_
_atom_site_label
_atom_site_type_symbol
_atom_site_fract_x
_atom_site_fract_y
_atom_site_fract_z
_atom_site_U_iso_or_equiv
_atom_site_adp_type
_atom_site_occupancy
_atom_site_site_symmetry_order
_atom_site_calc_flag
_atom_site_refinement_flags_posn
C1 C -0.9278(3) -0.3006(7) -0.2168(3) 0.0429(9) Uani 1 1 d .
C2 C -1.0015(3) -0.1822(7) -0.3132(3) 0.0448(9) Uani 1 1 d .
H2 H -0.9536 -0.0921 -0.3410 0.054 Uiso 1 1 calc R
C3 C -1.0955(3) -0.0363(8) -0.3087(3) 0.0512(10) Uani 1 1 d .
H3A H -1.1383 0.0017 -0.3783 0.061 Uiso 1 1 calc R
H3B H -1.0648 0.1014 -0.2745 0.061 Uiso 1 1 calc R
C4 C -1.1736(3) -0.1292(8) -0.2556(3) 0.0537(11) Uani 1 1 d .
H4 H -1.1959 -0.2808 -0.2801 0.064 Uiso 1 1 calc R
C5 C -1.1314(3) -0.1269(9) -0.1399(3) 0.0562(11) Uani 1 1 d .
H5A H -1.1821 -0.2100 -0.1140 0.067 Uiso 1 1 calc R
H5B H -1.1306 0.0260 -0.1165 0.067 Uiso 1 1 calc R
C6 C -1.0176(4) -0.2243(8) -0.0947(3) 0.0512(10) Uani 1 1 d .
H6 H -1.0070 -0.2713 -0.0240 0.061 Uiso 1 1 calc R
C7 C -0.9918(4) -0.4177(7) -0.1546(3) 0.0512(10) Uani 1 1 d .
H7A H -1.0584 -0.4864 -0.1987 0.061 Uiso 1 1 calc R
H7B H -0.9473 -0.5298 -0.1094 0.061 Uiso 1 1 calc R
C8 C -0.7651(3) -0.2287(8) -0.0670(3) 0.0517(10) Uani 1 1 d .
H8A H -0.7218 -0.3170 -0.0994 0.062 Uiso 1 1 calc R
H8B H -0.7906 -0.3266 -0.0230 0.062 Uiso 1 1 calc R
C9 C -0.8671(4) -0.4669(8) -0.2646(3) 0.0526(10) Uani 1 1 d .
H9 H -0.8457 -0.6038 -0.2243 0.063 Uiso 1 1 calc R
C10 C -0.9506(3) -0.5087(8) -0.3719(3) 0.0516(10) Uani 1 1 d .
H10 H -0.9731 -0.6655 -0.3814 0.062 Uiso 1 1 calc R
C11 C -0.7800(4) -0.4255(9) -0.3856(4) 0.0616(12) Uani 1 1 d .
C12 C -0.7237(6) -0.6484(14) -0.3812(5) 0.105(3) Uani 1 1 d .
H12A H -0.7538 -0.7529 -0.3442 0.157 Uiso 1 1 calc GR
H12B H -0.6463 -0.6317 -0.3470 0.157 Uiso 1 1 calc GR
H12C H -0.7353 -0.7024 -0.4495 0.157 Uiso 1 1 calc GR
C13 C -0.7307(6) -0.2433(13) -0.4299(6) 0.100(2) Uani 1 1 d .
H13A H -0.6569 -0.2160 -0.3865 0.150 Uiso 1 1 calc GR
H13B H -0.7736 -0.1102 -0.4349 0.150 Uiso 1 1 calc GR
H13C H -0.7296 -0.2859 -0.4968 0.150 Uiso 1 1 calc GR
C14 C -0.6946(3) -0.0492(8) -0.0037(3) 0.0486(10) Uani 1 1 d .
C15 C -0.6566(4) -0.0667(10) 0.1015(4) 0.0667(14) Uani 1 1 d .
H15 H -0.6780 -0.1857 0.1343 0.080 Uiso 1 1 calc R
C16 C -0.5850(5) 0.0979(12) 0.1586(4) 0.0822(17) Uani 1 1 d .
H16 H -0.5611 0.0889 0.2297 0.099 Uiso 1 1 calc R
C17 C -0.5507(5) 0.2670(11) 0.1131(5) 0.0852(18) Uani 1 1 d .
H17 H -0.5003 0.3692 0.1525 0.102 Uiso 1 1 calc R
C18 C -0.5890(4) 0.2905(11) 0.0093(5) 0.0796(16) Uani 1 1 d .
H18 H -0.5674 0.4115 -0.0222 0.096 Uiso 1 1 calc R
C19 C -0.6601(4) 0.1329(10) -0.0486(4) 0.0635(12) Uani 1 1 d .
H19 H -0.6856 0.1485 -0.1194 0.076 Uiso 1 1 calc R
C20 C -1.3605(4) -0.0499(12) -0.3541(4) 0.0671(14) Uani 1 1 d .
C21 C -1.4482(4) 0.1219(14) -0.3755(4) 0.0875(19) Uani 1 1 d .
H21A H -1.5002 0.0962 -0.4420 0.131 Uiso 1 1 calc GR
H21B H -1.4160 0.2671 -0.3737 0.131 Uiso 1 1 calc GR
H21C H -1.4850 0.1135 -0.3246 0.131 Uiso 1 1 calc GR
N1 N -0.8606(3) -0.1341(6) -0.1463(2) 0.0457(8) Uani 1 1 d .
O1 O -0.9371(2) -0.0512(5) -0.0955(2) 0.0531(8) Uani 1 1 d .
O2 O -1.0416(2) -0.3655(5) -0.3823(2) 0.0534(7) Uani 1 1 d .
O3 O -0.7772(2) -0.3597(7) -0.2849(2) 0.0661(10) Uani 1 1 d .
O4 O -0.8937(3) -0.4430(6) -0.4401(2) 0.0600(8) Uani 1 1 d .
O5 O -1.2694(2) 0.0176(6) -0.2828(3) 0.0670(10) Uani 1 1 d .
O6 O -1.3683(4) -0.2259(10) -0.3942(3) 0.1026(16) Uani 1 1 d .

loop_
_atom_site_aniso_label
_atom_site_aniso_U_11
_atom_site_aniso_U_22
_atom_site_aniso_U_33
_atom_site_aniso_U_23
_atom_site_aniso_U_13
_atom_site_aniso_U_12
C1 0.042(2) 0.048(2) 0.038(2) -0.0025(16) 0.0116(17) 0.0026(16)
C2 0.042(2) 0.051(2) 0.041(2) -0.0033(17) 0.0122(16) -0.0031(18)
C3 0.049(2) 0.058(2) 0.043(2) 0.002(2) 0.0092(17) 0.009(2)
C4 0.042(2) 0.057(2) 0.057(3) -0.006(2) 0.0085(19) 0.007(2)
C5 0.046(2) 0.069(3) 0.055(2) -0.005(2) 0.018(2) -0.002(2)
C6 0.052(2) 0.059(2) 0.043(2) 0.004(2) 0.0151(18) 0.004(2)
C7 0.053(2) 0.050(2) 0.049(2) 0.0047(19) 0.0124(19) -0.0005(19)
C8 0.045(2) 0.056(2) 0.047(2) -0.006(2) 0.0038(18) 0.0056(19)
C9 0.061(3) 0.050(2) 0.046(2) 0.0000(18) 0.016(2) 0.012(2)
C10 0.059(2) 0.047(2) 0.051(2) -0.0035(19) 0.022(2) 0.001(2)
C11 0.059(3) 0.069(3) 0.064(3) -0.025(2) 0.029(2) -0.006(2)
C12 0.113(5) 0.116(6) 0.094(5) -0.022(4) 0.046(4) 0.044(5)
C13 0.110(5) 0.102(5) 0.110(5) -0.043(4) 0.066(4) -0.047(4)
C14 0.0380(19) 0.056(2) 0.048(2) -0.002(2) 0.0076(17) 0.0046(19)
C15 0.063(3) 0.079(4) 0.052(3) -0.004(3) 0.011(2) 0.001(3)
C16 0.079(4) 0.100(5) 0.056(3) -0.013(3) 0.003(3) -0.008(4)
C17 0.064(3) 0.078(4) 0.098(4) -0.017(4) 0.004(3) -0.010(3)
C18 0.049(3) 0.068(3) 0.114(5) 0.012(3) 0.014(3) -0.002(3)
C19 0.047(2) 0.074(3) 0.062(3) 0.013(3) 0.007(2) 0.012(2)
C20 0.046(2) 0.100(4) 0.050(3) 0.005(3) 0.008(2) 0.005(3)
C21 0.050(3) 0.122(5) 0.082(4) 0.006(4) 0.007(3) 0.019(4)
N1 0.0385(16) 0.0542(19) 0.0414(18) -0.0058(15) 0.0082(13) 0.0079(14)
O1 0.0471(15) 0.0587(18) 0.0541(17) -0.0089(15) 0.0166(13) 0.0050(15)
O2 0.0512(16) 0.0588(17) 0.0450(15) -0.0129(14) 0.0076(13) -0.0009(15)
O3 0.0525(18) 0.086(2) 0.063(2) -0.0271(19) 0.0222(16) -0.0027(19)
O4 0.0604(18) 0.070(2) 0.0525(17) -0.0092(15) 0.0227(14) -0.0078(16)
O5 0.0382(15) 0.081(2) 0.073(2) -0.0135(19) 0.0050(15) 0.0083(16)
O6 0.073(3) 0.119(4) 0.089(3) -0.027(3) -0.013(2) 0.001(3)

loop_
_atom_type_symbol
_atom_type_description
_atom_type_scat_dispersion_real
_atom_type_scat_dispersion_imag
_atom_type_scat_source
C C 0.0033 0.0016 'International Tables Vol C Tables 4.2.6.8 and 6.1.1.4'
H H 0.0000 0.0000 'International Tables Vol C Tables 4.2.6.8 and 6.1.1.4'
N N 0.0061 0.0033 'International Tables Vol C Tables 4.2.6.8 and 6.1.1.4'
O O 0.0106 0.0060 'International Tables Vol C Tables 4.2.6.8 and 6.1.1.4'

loop_
_geom_angle_atom_site_label_1
_geom_angle_atom_site_label_2
_geom_angle_atom_site_label_3
_geom_angle
C7 C1 C2 113.7(3)
C7 C1 C9 112.0(4)
C9 C1 C2 100.7(3)
N1 C1 C2 109.2(3)
N1 C1 C7 104.4(3)
N1 C1 C9 117.1(3)
C3 C2 C1 121.0(3)
O2 C2 C1 102.3(3)
O2 C2 C3 110.3(3)
C2 C3 C4 117.6(4)
C5 C4 C3 115.5(4)
O5 C4 C3 106.4(4)
O5 C4 C5 105.0(3)
C4 C5 C6 114.2(3)
C5 C6 C7 114.7(4)
O1 C6 C5 108.2(4)
O1 C6 C7 105.3(3)
C6 C7 C1 101.5(3)
N1 C8 C14 111.3(4)
C1 C9 C10 102.9(3)
O3 C9 C1 109.9(4)
O3 C9 C10 104.3(3)
O2 C10 C9 107.4(3)
O4 C10 C9 104.0(3)
O4 C10 O2 110.0(4)
C13 C11 C12 114.1(5)
O3 C11 C12 109.8(5)
O3 C11 C13 108.0(4)
O4 C11 C12 110.7(5)
O4 C11 C13 109.7(5)
O4 C11 O3 104.0(3)
C15 C14 C8 120.4(4)
C15 C14 C19 118.0(4)
C19 C14 C8 121.6(4)
C14 C15 C16 119.0(5)
C17 C16 C15 121.6(5)
C16 C17 C18 120.4(6)
C17 C18 C19 119.3(6)
C18 C19 C14 121.7(5)
O5 C20 C21 111.6(6)
O6 C20 C21 125.4(5)
O6 C20 O5 122.9(5)
C1 N1 C8 113.9(3)
O1 N1 C1 101.9(3)
O1 N1 C8 107.7(3)
N1 O1 C6 110.0(3)
C10 O2 C2 106.5(3)
C9 O3 C11 106.8(3)
C10 O4 C11 109.2(3)
C20 O5 C4 118.5(4)

loop_
_geom_bond_atom_site_label_1
_geom_bond_atom_site_label_2
_geom_bond_distance
C1 C2 1.538(5)
C1 C7 1.528(6)
C1 C9 1.534(5)
C1 N1 1.467(5)
C2 C3 1.505(6)
C2 O2 1.438(5)
C3 C4 1.518(6)
C4 C5 1.511(6)
C4 O5 1.460(5)
C5 C6 1.511(6)
C6 C7 1.517(6)
C6 O1 1.465(6)
C8 C14 1.497(6)
C8 N1 1.472(5)
C9 C10 1.546(6)
C9 O3 1.420(6)
C10 O2 1.418(5)
C10 O4 1.412(5)
C11 C12 1.511(9)
C11 C13 1.485(8)
C11 O3 1.430(5)
C11 O4 1.417(6)
C14 C15 1.378(6)
C14 C19 1.393(7)
C15 C16 1.407(8)
C16 C17 1.336(9)
C17 C18 1.364(9)
C18 C19 1.378(8)
C20 C21 1.484(8)
C20 O5 1.329(6)
C20 O6 1.180(8)
N1 O1 1.457(4)

loop_
_geom_torsion_atom_site_label_1
_geom_torsion_atom_site_label_2
_geom_torsion_atom_site_label_3
_geom_torsion_atom_site_label_4
_geom_torsion
C1 C2 C3 C4 -48.5(5)
C1 C2 O2 C10 -42.6(4)
C1 C9 C10 O2 4.3(4)
C1 C9 C10 O4 120.9(4)
C1 C9 O3 C11 -134.8(4)
C1 N1 O1 C6 27.6(4)
C2 C1 C7 C6 -80.8(4)
C2 C1 C9 C10 -28.5(4)
C2 C1 C9 O3 82.2(4)
C2 C1 N1 C8 -162.8(3)
C2 C1 N1 O1 81.6(3)
C2 C3 C4 C5 77.2(5)
C2 C3 C4 O5 -166.7(3)
C3 C2 O2 C10 -172.6(3)
C3 C4 C5 C6 -49.6(6)
C3 C4 O5 C20 102.4(5)
C4 C5 C6 C7 -34.5(6)
C4 C5 C6 O1 82.8(5)
C5 C4 O5 C20 -134.7(4)
C5 C6 C7 C1 98.2(4)
C5 C6 O1 N1 -126.8(3)
C7 C1 C2 C3 46.6(5)
C7 C1 C2 O2 -76.4(4)
C7 C1 C9 C10 92.8(4)
C7 C1 C9 O3 -156.6(3)
C7 C1 N1 C8 75.2(4)
C7 C1 N1 O1 -40.4(4)
C7 C6 O1 N1 -3.7(4)
C8 C14 C15 C16 176.2(5)
C8 C14 C19 C18 -175.5(5)
C8 N1 O1 C6 -92.5(4)
C9 C1 C2 C3 166.6(4)
C9 C1 C2 O2 43.5(4)
C9 C1 C7 C6 165.8(3)
C9 C1 N1 C8 -49.2(5)
C9 C1 N1 O1 -164.9(3)
C9 C10 O2 C2 24.0(4)
C9 C10 O4 C11 15.4(5)
C10 C9 O3 C11 -25.1(5)
C12 C11 O3 C9 -83.6(5)
C12 C11 O4 C10 86.7(5)
C13 C11 O3 C9 151.4(5)
C13 C11 O4 C10 -146.5(4)
C14 C8 N1 C1 174.9(3)
C14 C8 N1 O1 -72.9(4)
C14 C15 C16 C17 -1.9(9)
C15 C14 C19 C18 0.9(7)
C15 C16 C17 C18 3.4(10)
C16 C17 C18 C19 -2.6(9)
C17 C18 C19 C14 0.5(8)
C19 C14 C15 C16 -0.2(7)
C21 C20 O5 C4 -177.8(4)
N1 C1 C2 C3 -69.6(5)
N1 C1 C2 O2 167.4(3)
N1 C1 C7 C6 38.2(4)
N1 C1 C9 C10 -146.7(3)
N1 C1 C9 O3 -36.0(5)
N1 C8 C14 C15 134.2(4)
N1 C8 C14 C19 -49.5(5)
O1 C6 C7 C1 -20.7(4)
O2 C2 C3 C4 70.6(5)
O2 C10 O4 C11 130.1(4)
O3 C9 C10 O2 -110.5(4)
O3 C9 C10 O4 6.1(4)
O3 C11 O4 C10 -31.2(5)
O4 C10 O2 C2 -88.5(4)
O4 C11 O3 C9 34.9(5)
O5 C4 C5 C6 -166.5(4)
O6 C20 O5 C4 2.2(8)
